data_7203480
loop_
_publ_author_name
'Barooah, Nilotpal'
'Sarma, Rupam J.'
'Baruah, Jubaraj B.'

_publ_section_title
;
 Solid-state hydrogen bonded assembly of
 N,N?-bis(glycinyl)-pyromellitic diimide with aromatic guests
;
_journal_issue 8
_journal_name_full CrystEngComm
_journal_page_first 608
_journal_paper_doi 10.1039/b607323a
_journal_volume 8
_journal_year 2006
_chemical_formula_sum 'C28 H18 N2 O8'
_chemical_formula_weight 510.44
_chemical_name_systematic
;
?
;
_space_group_IT_number 2
_symmetry_cell_setting triclinic
_symmetry_space_group_name_Hall '-P 1'
_symmetry_space_group_name_H-M 'P -1'
_atom_sites_solution_hydrogens geom
_atom_sites_solution_primary direct
_atom_sites_solution_secondary difmap
_audit_creation_method SHELXL-97
_cell_angle_alpha 94.067(4)
_cell_angle_beta 99.125(4)
_cell_angle_gamma 94.832(4)
_cell_formula_units_Z 2
_cell_length_a 7.5128(4)
_cell_length_b 7.8323(5)
_cell_length_c 20.1764(14)
_cell_measurement_reflns_used 3813
_cell_measurement_temperature 296(2)
_cell_measurement_theta_max 29.73
_cell_measurement_theta_min 2.62
_cell_volume 1163.75(13)
_computing_cell_refinement 'Bruker SMART'
_computing_data_collection 'Bruker SMART'
_computing_data_reduction 'Bruker SAINT'
_computing_molecular_graphics 'Bruker SHELXTL'
_computing_publication_material 'Bruker SHELXTL'
_computing_structure_refinement 'SHELXL-97 (Sheldrick, 1997)'
_computing_structure_solution 'SHELXS-97 (Sheldrick, 1990)'
_diffrn_ambient_temperature 296(2)
_diffrn_measured_fraction_theta_full 0.811
_diffrn_measured_fraction_theta_max 0.811
_diffrn_measurement_device_type 'CCD area detector'
_diffrn_measurement_method 'phi and omega scans'
_diffrn_radiation_monochromator graphite
_diffrn_radiation_source 'fine-focus sealed tube'
_diffrn_radiation_type MoK\a
_diffrn_radiation_wavelength 0.71073
_diffrn_reflns_av_R_equivalents 0.0276
_diffrn_reflns_av_sigmaI/netI 0.0423
_diffrn_reflns_limit_h_max 10
_diffrn_reflns_limit_h_min -10
_diffrn_reflns_limit_k_max 8
_diffrn_reflns_limit_k_min -11
_diffrn_reflns_limit_l_max 26
_diffrn_reflns_limit_l_min -23
_diffrn_reflns_number 8503
_diffrn_reflns_theta_full 30.02
_diffrn_reflns_theta_max 30.02
_diffrn_reflns_theta_min 1.03
_exptl_absorpt_coefficient_mu 0.109
_exptl_absorpt_correction_type none
_exptl_crystal_colour yellow
_exptl_crystal_density_diffrn 1.457
_exptl_crystal_density_meas 0
_exptl_crystal_density_method 'not measured'
_exptl_crystal_description plates
_exptl_crystal_F_000 528
_exptl_crystal_size_max 0.43
_exptl_crystal_size_mid 0.36
_exptl_crystal_size_min 0.16
_refine_diff_density_max 0.220
_refine_diff_density_min -0.378
_refine_diff_density_rms 0.073
_refine_ls_extinction_method none
_refine_ls_goodness_of_fit_ref 1.055
_refine_ls_hydrogen_treatment mixed
_refine_ls_matrix_type full
_refine_ls_number_parameters 391
_refine_ls_number_reflns 5510
_refine_ls_number_restraints 0
_refine_ls_restrained_S_all 1.055
_refine_ls_R_factor_all 0.0687
_refine_ls_R_factor_gt 0.0484
_refine_ls_shift/su_max 0.001
_refine_ls_shift/su_mean 0.000
_refine_ls_structure_factor_coef Fsqd
_refine_ls_weighting_details 'calc w=1/[\s^2^(Fo^2^)+(0.0721P)^2^+0.1750P] where P=(Fo^2^+2Fc^2^)/3'
_refine_ls_weighting_scheme calc
_refine_ls_wR_factor_gt 0.1236
_refine_ls_wR_factor_ref 0.1432
_reflns_number_gt 4020
_reflns_number_total 5510
_reflns_threshold_expression >2sigma(I)
_cod_data_source_file b607323a.txt
_cod_data_source_block nilu08_0m
_cod_depositor_comments
;
The following automatic conversions were performed:
'_symmetry_cell_setting' value 'Triclinic' changed to 'triclinic'
according to '/home/saulius/struct/CIF-dictionaries/cif_core.dic'
dictionary named 'cif_core.dic' version 2.4.1 from 2010-06-29.

Automatic conversion script
Id: cif_fix_enum 1527 2010-12-29 10:47:43Z saulius 
;
_cod_original_sg_symbol_H-M P-1
_cod_database_code 7203480

loop_
_symmetry_equiv_pos_as_xyz
'x, y, z'
'-x, -y, -z'

loop_
_atom_site_label
_atom_site_type_symbol
_atom_site_fract_x
_atom_site_fract_y
_atom_site_fract_z
_atom_site_U_iso_or_equiv
_atom_site_adp_type
_atom_site_occupancy
_atom_site_symmetry_multiplicity
_atom_site_calc_flag
_atom_site_refinement_flags
_atom_site_disorder_assembly
_atom_site_disorder_group
C3 C 0.4570(2) 0.4864(2) 0.62723(9) 0.0382(4) Uani 1 1 d . . .
C4 C 0.4343(2) 0.57064(19) 0.69394(8) 0.0330(3) Uani 1 1 d . . .
C5 C 0.2849(2) 0.6434(2) 0.71210(9) 0.0358(4) Uani 1 1 d . . .
C6 C 0.30696(19) 0.70537(19) 0.77913(8) 0.0340(3) Uani 1 1 d . . .
C7 C 0.1739(2) 0.7829(2) 0.81710(9) 0.0390(4) Uani 1 1 d . . .
C8 C 0.4385(2) 0.7677(2) 0.89211(9) 0.0426(4) Uani 1 1 d . . .
C9 C 0.4650(2) 0.6968(2) 0.82427(8) 0.0354(3) Uani 1 1 d . . .
C10 C 0.6139(2) 0.6238(2) 0.80598(9) 0.0379(4) Uani 1 1 d . . .
C11 C 0.59153(19) 0.56122(19) 0.73924(8) 0.0344(3) Uani 1 1 d . . .
C12 C 0.7186(2) 0.4683(2) 0.70351(9) 0.0385(4) Uani 1 1 d . . .
C2 C 0.6981(2) 0.3220(2) 0.58833(10) 0.0465(4) Uani 1 1 d . . .
H2A H 0.5976 0.2780 0.5533 0.056 Uiso 1 1 calc R . .
H2B H 0.7443 0.2244 0.6100 0.056 Uiso 1 1 calc R . .
C1 C 0.8443(2) 0.4080(2) 0.55615(8) 0.0359(3) Uani 1 1 d . . .
C13 C 0.1725(3) 0.8673(3) 0.93867(11) 0.0514(5) Uani 1 1 d . . .
C14 C 0.0901(3) 0.7081(3) 0.96466(10) 0.0509(5) Uani 1 1 d . . .
C15 C 0.4028(3) 0.8499(3) 0.17239(11) 0.0541(5) Uani 1 1 d . . .
C16 C 0.4592(4) 0.7737(3) 0.11696(13) 0.0681(6) Uani 1 1 d . . .
C17 C 0.6318(4) 0.7188(3) 0.12126(13) 0.0660(6) Uani 1 1 d . . .
C18 C 0.7452(3) 0.7398(3) 0.18092(13) 0.0588(6) Uani 1 1 d . . .
C19 C 0.6921(2) 0.8196(2) 0.23916(10) 0.0443(4) Uani 1 1 d . . .
C20 C 0.8126(2) 0.8430(2) 0.30186(11) 0.0532(5) Uani 1 1 d . . .
H20 H 0.9264 0.8030 0.3046 0.064 Uiso 1 1 calc R . .
C21 C 0.7664(2) 0.9210(2) 0.35672(11) 0.0524(5) Uani 1 1 d . . .
H21 H 0.8488 0.9347 0.3967 0.063 Uiso 1 1 calc R . .
C22 C 0.5923(2) 0.9842(2) 0.35517(9) 0.0403(4) Uani 1 1 d . . .
C23 C 0.5461(3) 1.0707(2) 0.41285(10) 0.0477(4) Uani 1 1 d . . .
C24 C 0.3807(3) 1.1330(2) 0.41086(11) 0.0514(5) Uani 1 1 d . . .
C25 C 0.2557(3) 1.1090(2) 0.35186(11) 0.0498(5) Uani 1 1 d . . .
H25 H 0.1431 1.1508 0.3507 0.060 Uiso 1 1 calc R . .
C26 C 0.2962(2) 1.0242(2) 0.29494(10) 0.0442(4) Uani 1 1 d . . .
H26 H 0.2102 1.0087 0.2559 0.053 Uiso 1 1 calc R . .
C27 C 0.4657(2) 0.96034(19) 0.29477(9) 0.0368(4) Uani 1 1 d . . .
C28 C 0.5174(2) 0.8765(2) 0.23482(9) 0.0391(4) Uani 1 1 d . . .
H1 H 0.982(4) 0.348(4) 0.4912(15) 0.104(9) Uiso 1 1 d . . .
H10 H 0.725(2) 0.615(2) 0.8393(9) 0.043(5) Uiso 1 1 d . . .
H5 H 0.172(2) 0.648(2) 0.6790(9) 0.040(5) Uiso 1 1 d . . .
H15 H 0.278(3) 0.892(3) 0.1700(11) 0.065(6) Uiso 1 1 d . . .
H16 H 0.376(4) 0.758(3) 0.0764(15) 0.092(9) Uiso 1 1 d . . .
H17 H 0.667(4) 0.663(4) 0.0788(15) 0.103(9) Uiso 1 1 d . . .
H18 H 0.871(3) 0.701(3) 0.1859(11) 0.065(6) Uiso 1 1 d . . .
H23 H 0.637(3) 1.086(3) 0.4533(12) 0.067(7) Uiso 1 1 d . . .
H24 H 0.350(3) 1.201(3) 0.4507(12) 0.070(7) Uiso 1 1 d . . .
H8 H -0.038(4) 0.634(4) 1.0299(16) 0.122(11) Uiso 1 1 d . . .
H13A H 0.074(3) 0.937(3) 0.9239(12) 0.076(7) Uiso 1 1 d . . .
H13B H 0.260(3) 0.937(3) 0.9782(13) 0.074(7) Uiso 1 1 d . . .
N1 N 0.63068(18) 0.43163(17) 0.63759(7) 0.0399(3) Uani 1 1 d . . .
N2 N 0.26393(19) 0.81970(19) 0.88310(7) 0.0435(4) Uani 1 1 d . . .
O1 O 0.35199(19) 0.46443(18) 0.57510(7) 0.0550(3) Uani 1 1 d . . .
O2 O 0.86616(16) 0.42716(17) 0.72537(7) 0.0546(4) Uani 1 1 d . . .
O3 O 0.01959(16) 0.80897(17) 0.79767(7) 0.0544(4) Uani 1 1 d . . .
O4 O 0.5404(2) 0.7786(2) 0.94498(7) 0.0651(4) Uani 1 1 d . . .
O5 O 0.90808(18) 0.29615(15) 0.51742(7) 0.0495(3) Uani 1 1 d . . .
O6 O 0.89351(16) 0.56093(14) 0.56467(6) 0.0446(3) Uani 1 1 d . . .
O7 O 0.0939(2) 0.56478(19) 0.93914(8) 0.0734(5) Uani 1 1 d . . .
O8 O 0.0160(2) 0.7427(2) 1.01808(8) 0.0685(5) Uani 1 1 d . . .

loop_
_atom_site_aniso_label
_atom_site_aniso_U_11
_atom_site_aniso_U_22
_atom_site_aniso_U_33
_atom_site_aniso_U_23
_atom_site_aniso_U_13
_atom_site_aniso_U_12
C3 0.0443(9) 0.0349(8) 0.0370(9) 0.0055(7) 0.0123(8) 0.0007(6)
C4 0.0356(8) 0.0324(7) 0.0326(8) 0.0059(6) 0.0097(7) 0.0032(6)
C5 0.0339(8) 0.0390(8) 0.0362(9) 0.0082(7) 0.0073(7) 0.0070(6)
C6 0.0319(7) 0.0346(8) 0.0391(9) 0.0089(6) 0.0125(7) 0.0059(6)
C7 0.0390(8) 0.0373(8) 0.0453(10) 0.0091(7) 0.0164(8) 0.0079(6)
C8 0.0454(9) 0.0499(10) 0.0351(10) 0.0049(8) 0.0113(8) 0.0096(7)
C9 0.0357(8) 0.0393(8) 0.0334(8) 0.0057(7) 0.0102(7) 0.0056(6)
C10 0.0318(8) 0.0456(9) 0.0375(9) 0.0045(7) 0.0076(7) 0.0061(6)
C11 0.0310(7) 0.0351(8) 0.0398(9) 0.0053(7) 0.0123(7) 0.0046(6)
C12 0.0340(8) 0.0372(8) 0.0471(10) 0.0022(7) 0.0159(7) 0.0033(6)
C2 0.0549(10) 0.0365(8) 0.0515(11) -0.0057(8) 0.0271(9) -0.0014(7)
C1 0.0394(8) 0.0353(8) 0.0349(9) 0.0021(7) 0.0112(7) 0.0061(6)
C13 0.0614(12) 0.0553(11) 0.0459(11) 0.0043(9) 0.0278(10) 0.0175(9)
C14 0.0513(10) 0.0604(11) 0.0472(11) 0.0018(9) 0.0244(9) 0.0136(8)
C15 0.0567(12) 0.0566(12) 0.0493(12) 0.0080(9) 0.0043(10) 0.0123(9)
C16 0.0864(17) 0.0732(15) 0.0451(13) 0.0059(11) 0.0075(13) 0.0148(12)
C17 0.0859(16) 0.0597(13) 0.0590(15) 0.0058(11) 0.0281(13) 0.0134(11)
C18 0.0591(12) 0.0505(11) 0.0749(16) 0.0103(10) 0.0298(12) 0.0121(9)
C19 0.0412(9) 0.0372(8) 0.0574(11) 0.0101(8) 0.0141(9) 0.0042(7)
C20 0.0336(9) 0.0548(11) 0.0718(14) 0.0110(10) 0.0065(9) 0.0073(7)
C21 0.0366(9) 0.0549(11) 0.0624(13) 0.0098(9) -0.0028(9) 0.0024(8)
C22 0.0385(8) 0.0342(8) 0.0484(10) 0.0094(7) 0.0068(8) -0.0004(6)
C23 0.0546(11) 0.0403(9) 0.0454(11) 0.0031(8) 0.0046(9) -0.0036(8)
C24 0.0641(12) 0.0363(9) 0.0565(12) 0.0017(8) 0.0201(11) 0.0035(8)
C25 0.0471(10) 0.0389(9) 0.0676(13) 0.0099(9) 0.0169(10) 0.0101(7)
C26 0.0405(9) 0.0402(9) 0.0529(11) 0.0102(8) 0.0065(8) 0.0069(7)
C27 0.0362(8) 0.0306(7) 0.0445(10) 0.0093(7) 0.0074(7) 0.0019(6)
C28 0.0401(8) 0.0346(8) 0.0444(10) 0.0111(7) 0.0088(8) 0.0048(6)
N1 0.0440(7) 0.0377(7) 0.0415(8) 0.0000(6) 0.0194(7) 0.0034(5)
N2 0.0470(8) 0.0501(8) 0.0393(8) 0.0043(6) 0.0201(7) 0.0127(6)
O1 0.0626(8) 0.0632(9) 0.0373(7) -0.0008(6) 0.0047(7) 0.0072(6)
O2 0.0385(6) 0.0616(8) 0.0653(9) -0.0036(7) 0.0114(6) 0.0164(6)
O3 0.0399(7) 0.0627(8) 0.0653(9) 0.0072(7) 0.0147(6) 0.0193(6)
O4 0.0676(9) 0.0930(11) 0.0351(8) -0.0028(7) 0.0041(7) 0.0246(8)
O5 0.0592(7) 0.0366(6) 0.0595(8) -0.0028(6) 0.0336(7) 0.0041(5)
O6 0.0536(7) 0.0354(6) 0.0487(7) -0.0020(5) 0.0248(6) 0.0011(5)
O7 0.1076(12) 0.0539(9) 0.0720(10) 0.0011(7) 0.0580(10) 0.0065(8)
O8 0.0842(10) 0.0653(9) 0.0674(10) -0.0020(8) 0.0511(9) 0.0070(8)

loop_
_atom_type_symbol
_atom_type_description
_atom_type_scat_dispersion_real
_atom_type_scat_dispersion_imag
_atom_type_scat_source
C C 0.0033 0.0016 'International Tables Vol C Tables 4.2.6.8 and 6.1.1.4'
H H 0.0000 0.0000 'International Tables Vol C Tables 4.2.6.8 and 6.1.1.4'
N N 0.0061 0.0033 'International Tables Vol C Tables 4.2.6.8 and 6.1.1.4'
O O 0.0106 0.0060 'International Tables Vol C Tables 4.2.6.8 and 6.1.1.4'

loop_
_geom_angle_atom_site_label_1
_geom_angle_atom_site_label_2
_geom_angle_atom_site_label_3
_geom_angle
_geom_angle_site_symmetry_1
_geom_angle_site_symmetry_3
_geom_angle_publ_flag
O1 C3 N1 125.30(15) . . ?
O1 C3 C4 129.58(15) . . ?
N1 C3 C4 105.10(14) . . ?
C11 C4 C5 122.66(15) . . ?
C11 C4 C3 108.28(13) . . ?
C5 C4 C3 129.03(15) . . ?
C6 C5 C4 114.20(16) . . ?
C5 C6 C9 122.99(14) . . ?
C5 C6 C7 129.20(15) . . ?
C9 C6 C7 107.76(14) . . ?
O3 C7 N2 124.76(14) . . ?
O3 C7 C6 129.50(17) . . ?
N2 C7 C6 105.74(13) . . ?
O4 C8 N2 125.14(15) . . ?
O4 C8 C9 129.39(16) . . ?
N2 C8 C9 105.46(15) . . ?
C10 C9 C6 122.64(15) . . ?
C10 C9 C8 128.73(16) . . ?
C6 C9 C8 108.54(13) . . ?
C11 C10 C9 114.37(16) . . ?
C10 C11 C4 123.12(14) . . ?
C10 C11 C12 128.74(15) . . ?
C4 C11 C12 108.09(14) . . ?
O2 C12 N1 124.99(14) . . ?
O2 C12 C11 129.20(17) . . ?
N1 C12 C11 105.79(13) . . ?
N1 C2 C1 114.73(13) . . ?
O6 C1 O5 125.39(14) . . ?
O6 C1 C2 124.24(13) . . ?
O5 C1 C2 110.37(13) . . ?
N2 C13 C14 109.98(15) . . ?
O7 C14 O8 123.95(19) . . ?
O7 C14 C13 123.34(15) . . ?
O8 C14 C13 112.71(17) . . ?
C16 C15 C28 121.2(2) . . ?
C15 C16 C17 121.0(2) . . ?
C18 C17 C16 119.6(2) . . ?
C17 C18 C19 121.0(2) . . ?
C28 C19 C18 119.55(19) . . ?
C28 C19 C20 119.59(16) . . ?
C18 C19 C20 120.87(17) . . ?
C21 C20 C19 121.66(17) . . ?
C20 C21 C22 121.32(19) . . ?
C23 C22 C27 119.58(16) . . ?
C23 C22 C21 121.03(18) . . ?
C27 C22 C21 119.39(16) . . ?
C24 C23 C22 120.8(2) . . ?
C23 C24 C25 119.79(18) . . ?
C26 C25 C24 120.75(17) . . ?
C25 C26 C27 121.11(18) . . ?
C26 C27 C22 117.94(16) . . ?
C26 C27 C28 122.93(17) . . ?
C22 C27 C28 119.09(14) . . ?
C15 C28 C19 117.73(16) . . ?
C15 C28 C27 123.35(16) . . ?
C19 C28 C27 118.91(16) . . ?
C12 N1 C3 112.71(13) . . ?
C12 N1 C2 123.25(14) . . ?
C3 N1 C2 123.17(15) . . ?
C7 N2 C8 112.44(13) . . ?
C7 N2 C13 122.97(15) . . ?
C8 N2 C13 123.01(16) . . ?

loop_
_geom_bond_atom_site_label_1
_geom_bond_atom_site_label_2
_geom_bond_distance
_geom_bond_site_symmetry_2
_geom_bond_publ_flag
C3 O1 1.203(2) . ?
C3 N1 1.397(2) . ?
C3 C4 1.497(2) . ?
C4 C11 1.385(2) . ?
C4 C5 1.388(2) . ?
C5 C6 1.384(2) . ?
C6 C9 1.387(2) . ?
C6 C7 1.495(2) . ?
C7 O3 1.203(2) . ?
C7 N2 1.393(2) . ?
C8 O4 1.203(2) . ?
C8 N2 1.394(2) . ?
C8 C9 1.490(2) . ?
C9 C10 1.386(2) . ?
C10 C11 1.379(2) . ?
C11 C12 1.490(2) . ?
C12 O2 1.205(2) . ?
C12 N1 1.387(2) . ?
C2 N1 1.4468(19) . ?
C2 C1 1.499(2) . ?
C1 O6 1.2154(19) . ?
C1 O5 1.3039(18) . ?
C13 N2 1.448(2) . ?
C13 C14 1.510(3) . ?
C14 O7 1.206(2) . ?
C14 O8 1.312(2) . ?
C15 C16 1.373(3) . ?
C15 C28 1.400(3) . ?
C16 C17 1.392(4) . ?
C17 C18 1.351(3) . ?
C18 C19 1.420(3) . ?
C19 C28 1.413(2) . ?
C19 C20 1.425(3) . ?
C20 C21 1.335(3) . ?
C21 C22 1.433(2) . ?
C22 C23 1.410(3) . ?
C22 C27 1.412(2) . ?
C23 C24 1.369(3) . ?
C24 C25 1.385(3) . ?
C25 C26 1.375(3) . ?
C26 C27 1.407(2) . ?
C27 C28 1.457(2) . ?

loop_
_geom_torsion_atom_site_label_1
_geom_torsion_atom_site_label_2
_geom_torsion_atom_site_label_3
_geom_torsion_atom_site_label_4
_geom_torsion
_geom_torsion_site_symmetry_1
_geom_torsion_site_symmetry_2
_geom_torsion_site_symmetry_3
_geom_torsion_site_symmetry_4
_geom_torsion_publ_flag
O1 C3 C4 C11 178.52(16) . . . . ?
N1 C3 C4 C11 -0.16(16) . . . . ?
O1 C3 C4 C5 0.5(3) . . . . ?
N1 C3 C4 C5 -178.16(15) . . . . ?
C11 C4 C5 C6 0.0(2) . . . . ?
C3 C4 C5 C6 177.79(14) . . . . ?
C4 C5 C6 C9 0.4(2) . . . . ?
C4 C5 C6 C7 -176.60(14) . . . . ?
C5 C6 C7 O3 -0.4(3) . . . . ?
C9 C6 C7 O3 -177.74(17) . . . . ?
C5 C6 C7 N2 178.68(15) . . . . ?
C9 C6 C7 N2 1.32(17) . . . . ?
C5 C6 C9 C10 -0.5(2) . . . . ?
C7 C6 C9 C10 177.01(14) . . . . ?
C5 C6 C9 C8 -177.45(14) . . . . ?
C7 C6 C9 C8 0.11(17) . . . . ?
O4 C8 C9 C10 1.0(3) . . . . ?
N2 C8 C9 C10 -178.15(16) . . . . ?
O4 C8 C9 C6 177.64(19) . . . . ?
N2 C8 C9 C6 -1.50(18) . . . . ?
C6 C9 C10 C11 0.2(2) . . . . ?
C8 C9 C10 C11 176.43(16) . . . . ?
C9 C10 C11 C4 0.2(2) . . . . ?
C9 C10 C11 C12 -176.83(15) . . . . ?
C5 C4 C11 C10 -0.4(2) . . . . ?
C3 C4 C11 C10 -178.54(14) . . . . ?
C5 C4 C11 C12 177.22(14) . . . . ?
C3 C4 C11 C12 -0.93(16) . . . . ?
C10 C11 C12 O2 0.7(3) . . . . ?
C4 C11 C12 O2 -176.70(17) . . . . ?
C10 C11 C12 N1 179.12(15) . . . . ?
C4 C11 C12 N1 1.70(16) . . . . ?
N1 C2 C1 O6 -6.8(3) . . . . ?
N1 C2 C1 O5 174.10(16) . . . . ?
N2 C13 C14 O7 -3.9(3) . . . . ?
N2 C13 C14 O8 175.62(18) . . . . ?
C28 C15 C16 C17 0.6(3) . . . . ?
C15 C16 C17 C18 0.4(4) . . . . ?
C16 C17 C18 C19 -1.0(3) . . . . ?
C17 C18 C19 C28 0.6(3) . . . . ?
C17 C18 C19 C20 -179.38(18) . . . . ?
C28 C19 C20 C21 -1.4(3) . . . . ?
C18 C19 C20 C21 178.54(18) . . . . ?
C19 C20 C21 C22 0.4(3) . . . . ?
C20 C21 C22 C23 -178.25(17) . . . . ?
C20 C21 C22 C27 1.3(3) . . . . ?
C27 C22 C23 C24 -0.5(2) . . . . ?
C21 C22 C23 C24 179.04(16) . . . . ?
C22 C23 C24 C25 0.9(3) . . . . ?
C23 C24 C25 C26 -0.4(3) . . . . ?
C24 C25 C26 C27 -0.4(3) . . . . ?
C25 C26 C27 C22 0.8(2) . . . . ?
C25 C26 C27 C28 -177.18(15) . . . . ?
C23 C22 C27 C26 -0.3(2) . . . . ?
C21 C22 C27 C26 -179.88(15) . . . . ?
C23 C22 C27 C28 177.73(14) . . . . ?
C21 C22 C27 C28 -1.8(2) . . . . ?
C16 C15 C28 C19 -1.0(3) . . . . ?
C16 C15 C28 C27 178.51(18) . . . . ?
C18 C19 C28 C15 0.4(2) . . . . ?
C20 C19 C28 C15 -179.59(16) . . . . ?
C18 C19 C28 C27 -179.14(15) . . . . ?
C20 C19 C28 C27 0.8(2) . . . . ?
C26 C27 C28 C15 -0.8(2) . . . . ?
C22 C27 C28 C15 -178.77(15) . . . . ?
C26 C27 C28 C19 178.71(14) . . . . ?
C22 C27 C28 C19 0.8(2) . . . . ?
O2 C12 N1 C3 176.61(16) . . . . ?
C11 C12 N1 C3 -1.87(17) . . . . ?
O2 C12 N1 C2 7.0(2) . . . . ?
C11 C12 N1 C2 -171.47(13) . . . . ?
O1 C3 N1 C12 -177.45(15) . . . . ?
C4 C3 N1 C12 1.31(16) . . . . ?
O1 C3 N1 C2 -7.8(2) . . . . ?
C4 C3 N1 C2 170.92(13) . . . . ?
C1 C2 N1 C12 -80.7(2) . . . . ?
C1 C2 N1 C3 110.74(18) . . . . ?
O3 C7 N2 C8 176.74(16) . . . . ?
C6 C7 N2 C8 -2.38(18) . . . . ?
O3 C7 N2 C13 10.7(3) . . . . ?
C6 C7 N2 C13 -168.44(15) . . . . ?
O4 C8 N2 C7 -176.75(18) . . . . ?
C9 C8 N2 C7 2.44(18) . . . . ?
O4 C8 N2 C13 -10.7(3) . . . . ?
C9 C8 N2 C13 168.49(16) . . . . ?
C14 C13 N2 C7 83.0(2) . . . . ?
C14 C13 N2 C8 -81.6(2) . . . . ?

loop_
_cod_related_entry_id
_cod_related_entry_database
_cod_related_entry_code
1 ChemSpider 21149327
